data_7104228
loop_
_publ_author_name
'Kamikawa, Ken'
'Fukumoto, Keisuke'
'Yoshihara, Kohei'
'Furusyo, Masaru'
'Uemura, Motokazu'
'Takemoto, Shin'
'Matsuzaka, Hiroyuki'

_publ_section_title
;
 Induction of one-handed helical oligo(p-benzamide)s by domino effect
 based on planar-axial-helical chirality relay.
;
_journal_issue 10
_journal_name_full 'Chemical communications (Cambridge, England)'
_journal_page_first 1201
_journal_page_last 1203
_journal_paper_doi 10.1039/b818123c
_journal_volume 34
_journal_year 2009
_chemical_formula_sum 'C18 H16 Fe I N O'
_chemical_formula_weight 445.07
_chemical_name_systematic
;
?
;
_space_group_IT_number 92
_symmetry_cell_setting tetragonal
_symmetry_space_group_name_Hall 'P 4abw 2nw'
_symmetry_space_group_name_H-M 'P 41 21 2'
_atom_sites_solution_hydrogens geom
_atom_sites_solution_primary direct
_atom_sites_solution_secondary difmap
_audit_creation_method SHELXL-97
_cell_angle_alpha 90.00
_cell_angle_beta 90.00
_cell_angle_gamma 90.00
_cell_formula_units_Z 8
_cell_length_a 11.742(3)
_cell_length_b 11.742(3)
_cell_length_c 24.521(6)
_cell_measurement_temperature 296(2)
_cell_volume 3381.0(13)
_computing_cell_refinement 'rigaku process auto'
_computing_data_collection 'rigaku process auto'
_computing_data_reduction 'rigaku process auto'
_computing_structure_refinement 'SHELXL-97 (Sheldrick, 1997)'
_computing_structure_solution 'SHELXS-97 (Sheldrick, 1990)'
_diffrn_ambient_temperature 296(2)
_diffrn_measured_fraction_theta_full 0.998
_diffrn_measured_fraction_theta_max 0.998
_diffrn_measurement_device_type 'rigaku raxis rapid'
_diffrn_radiation_monochromator graphite
_diffrn_radiation_source 'fine-focus sealed tube'
_diffrn_radiation_type MoK\a
_diffrn_radiation_wavelength 0.71075
_diffrn_reflns_av_R_equivalents 0.0256
_diffrn_reflns_av_sigmaI/netI 0.0152
_diffrn_reflns_limit_h_max 15
_diffrn_reflns_limit_h_min -13
_diffrn_reflns_limit_k_max 15
_diffrn_reflns_limit_k_min -15
_diffrn_reflns_limit_l_max 31
_diffrn_reflns_limit_l_min -31
_diffrn_reflns_number 32883
_diffrn_reflns_theta_full 27.47
_diffrn_reflns_theta_max 27.47
_diffrn_reflns_theta_min 3.04
_exptl_absorpt_coefficient_mu 2.719
_exptl_absorpt_correction_T_max 0.7727
_exptl_absorpt_correction_T_min 0.7727
_exptl_absorpt_correction_type empirical
_exptl_absorpt_process_details abscor
_exptl_crystal_colour yellow
_exptl_crystal_density_diffrn 1.749
_exptl_crystal_density_method 'not measured'
_exptl_crystal_description block
_exptl_crystal_F_000 1744
_exptl_crystal_size_max 0.10
_exptl_crystal_size_mid 0.10
_exptl_crystal_size_min 0.10
_refine_diff_density_max 0.868
_refine_diff_density_min -0.459
_refine_diff_density_rms 0.070
_refine_ls_abs_structure_details 'Flack H D (1983), Acta Cryst. A39, 876-881'
_refine_ls_abs_structure_Flack -0.01(3)
_refine_ls_extinction_method none
_refine_ls_goodness_of_fit_ref 1.029
_refine_ls_hydrogen_treatment constr
_refine_ls_matrix_type full
_refine_ls_number_parameters 199
_refine_ls_number_reflns 3878
_refine_ls_number_restraints 0
_refine_ls_restrained_S_all 1.029
_refine_ls_R_factor_all 0.0349
_refine_ls_R_factor_gt 0.0308
_refine_ls_shift/su_max 0.001
_refine_ls_shift/su_mean 0.000
_refine_ls_structure_factor_coef Fsqd
_refine_ls_weighting_details 'calc w=1/[\s^2^(Fo^2^)+(0.0483P)^2^+1.2132P] where P=(Fo^2^+2Fc^2^)/3'
_refine_ls_weighting_scheme calc
_refine_ls_wR_factor_gt 0.0801
_refine_ls_wR_factor_ref 0.0827
_reflns_number_gt 3513
_reflns_number_total 3878
_reflns_threshold_expression >2sigma(I)
_cod_data_source_file b818123c.txt
_cod_data_source_block shelxl
_cod_original_sg_symbol_H-M P41212
_cod_database_code 7104228

loop_
_symmetry_equiv_pos_as_xyz
'x, y, z'
'-y+1/2, x+1/2, z+1/4'
'-x, -y, z+1/2'
'y+1/2, -x+1/2, z+3/4'
'-x+1/2, y+1/2, -z+1/4'
'y, x, -z'
'x+1/2, -y+1/2, -z+3/4'
'-y, -x, -z+1/2'

loop_
_atom_site_label
_atom_site_type_symbol
_atom_site_fract_x
_atom_site_fract_y
_atom_site_fract_z
_atom_site_U_iso_or_equiv
_atom_site_adp_type
_atom_site_occupancy
_atom_site_symmetry_multiplicity
_atom_site_calc_flag
_atom_site_refinement_flags
_atom_site_disorder_assembly
_atom_site_disorder_group
I1 I 0.57739(3) 0.31419(2) 0.013027(12) 0.07655(11) Uani 1 1 d . . .
Fe1 Fe 0.60373(4) 0.14950(5) 0.13999(2) 0.05877(14) Uani 1 1 d . . .
O1 O 0.4790(3) 0.0270(3) 0.02479(14) 0.0875(10) Uani 1 1 d . . .
N1 N 0.2995(3) 0.0579(3) 0.05427(13) 0.0561(6) Uani 1 1 d . . .
C1 C 0.5244(3) 0.2547(3) 0.08872(14) 0.0536(7) Uani 1 1 d . . .
C2 C 0.5440(3) 0.3122(4) 0.13879(18) 0.0659(9) Uani 1 1 d . . .
H2 H 0.5857 0.3787 0.1438 0.079 Uiso 1 1 calc R . .
C3 C 0.4876(4) 0.2482(5) 0.17968(16) 0.0730(11) Uani 1 1 d . . .
H3 H 0.4863 0.2660 0.2166 0.088 Uiso 1 1 calc R . .
C4 C 0.4337(3) 0.1537(4) 0.15567(16) 0.0646(9) Uani 1 1 d . . .
H4 H 0.3915 0.0985 0.1739 0.078 Uiso 1 1 calc R . .
C5 C 0.4553(3) 0.1577(3) 0.09827(14) 0.0517(7) Uani 1 1 d . . .
C6 C 0.4142(3) 0.0756(3) 0.05605(14) 0.0566(8) Uani 1 1 d . . .
C7 C 0.2559(4) -0.0312(4) 0.01783(18) 0.0741(11) Uani 1 1 d . . .
H7A H 0.2497 -0.0015 -0.0185 0.111 Uiso 1 1 calc R . .
H7B H 0.1822 -0.0553 0.0302 0.111 Uiso 1 1 calc R . .
H7C H 0.3071 -0.0948 0.0180 0.111 Uiso 1 1 calc R . .
C8 C 0.2195(3) 0.1259(3) 0.08239(14) 0.0514(7) Uani 1 1 d . . .
C9 C 0.1364(3) 0.0756(4) 0.11429(17) 0.0663(10) Uani 1 1 d . . .
H9 H 0.1334 -0.0034 0.1170 0.080 Uiso 1 1 calc R . .
C10 C 0.0582(3) 0.1408(5) 0.14202(18) 0.0763(12) Uani 1 1 d . . .
H10 H 0.0026 0.1059 0.1633 0.092 Uiso 1 1 calc R . .
C11 C 0.0621(4) 0.2570(5) 0.1384(2) 0.0855(14) Uani 1 1 d . . .
H11 H 0.0097 0.3013 0.1573 0.103 Uiso 1 1 calc R . .
C12 C 0.1437(4) 0.3076(4) 0.1066(2) 0.0786(12) Uani 1 1 d . . .
H12 H 0.1465 0.3866 0.1045 0.094 Uiso 1 1 calc R . .
C13 C 0.2214(3) 0.2440(3) 0.07788(17) 0.0620(9) Uani 1 1 d . . .
H13 H 0.2748 0.2795 0.0556 0.074 Uiso 1 1 calc R . .
C14 C 0.7018(5) 0.0689(7) 0.1959(3) 0.114(2) Uani 1 1 d . . .
H14 H 0.6882 0.0664 0.2333 0.137 Uiso 1 1 calc R . .
C15 C 0.7647(4) 0.1514(7) 0.1685(4) 0.115(2) Uani 1 1 d . . .
H15 H 0.8011 0.2140 0.1839 0.138 Uiso 1 1 calc R . .
C16 C 0.7623(4) 0.1213(7) 0.1126(3) 0.117(3) Uani 1 1 d . . .
H16 H 0.7975 0.1608 0.0844 0.140 Uiso 1 1 calc R . .
C17 C 0.6973(5) 0.0210(7) 0.1072(3) 0.110(2) Uani 1 1 d . . .
H17 H 0.6811 -0.0173 0.0750 0.131 Uiso 1 1 calc R . .
C18 C 0.6632(5) -0.0087(6) 0.1578(4) 0.111(2) Uani 1 1 d . . .
H18 H 0.6196 -0.0726 0.1660 0.133 Uiso 1 1 calc R . .

loop_
_atom_site_aniso_label
_atom_site_aniso_U_11
_atom_site_aniso_U_22
_atom_site_aniso_U_33
_atom_site_aniso_U_23
_atom_site_aniso_U_13
_atom_site_aniso_U_12
I1 0.0911(2) 0.06324(16) 0.07533(16) 0.01212(13) 0.00319(14) -0.01079(14)
Fe1 0.0373(2) 0.0704(3) 0.0686(3) 0.0109(2) -0.0006(2) 0.0016(2)
O1 0.0672(18) 0.094(2) 0.101(2) -0.0363(19) 0.0250(17) -0.0096(16)
N1 0.0526(15) 0.0490(15) 0.0666(16) -0.0048(13) -0.0028(13) -0.0051(12)
C1 0.0469(17) 0.0497(17) 0.0643(18) -0.0018(15) -0.0013(14) -0.0005(14)
C2 0.0562(19) 0.064(2) 0.078(2) -0.0134(19) -0.0067(18) -0.0029(17)
C3 0.051(2) 0.105(3) 0.063(2) -0.020(2) -0.0020(17) 0.000(2)
C4 0.0391(16) 0.088(3) 0.0665(19) -0.0018(18) 0.0062(15) -0.0004(17)
C5 0.0372(14) 0.0583(19) 0.0597(17) -0.0007(15) 0.0042(13) 0.0036(13)
C6 0.0564(19) 0.0530(17) 0.0604(18) -0.0039(15) 0.0055(15) -0.0067(16)
C7 0.085(3) 0.062(2) 0.075(2) -0.010(2) -0.006(2) -0.019(2)
C8 0.0422(15) 0.0588(19) 0.0534(16) 0.0003(14) -0.0085(13) -0.0017(13)
C9 0.0449(16) 0.078(2) 0.076(2) 0.012(2) -0.0099(16) -0.0040(17)
C10 0.0409(17) 0.115(4) 0.073(2) 0.014(2) -0.0034(17) 0.007(2)
C11 0.054(2) 0.110(4) 0.092(3) -0.015(3) -0.008(2) 0.024(2)
C12 0.061(2) 0.071(2) 0.104(3) -0.020(3) -0.018(2) 0.013(2)
C13 0.0500(19) 0.058(2) 0.078(2) -0.0014(19) -0.0128(17) 0.0013(15)
C14 0.073(3) 0.164(7) 0.105(4) 0.050(4) -0.014(3) 0.032(4)
C15 0.044(2) 0.144(6) 0.158(6) 0.002(5) -0.027(3) 0.008(3)
C16 0.048(2) 0.155(6) 0.148(6) 0.070(5) 0.032(3) 0.032(3)
C17 0.079(4) 0.120(5) 0.129(5) -0.005(4) 0.000(4) 0.046(4)
C18 0.083(4) 0.095(4) 0.155(6) 0.036(4) -0.019(4) 0.028(3)

loop_
_atom_type_symbol
_atom_type_description
_atom_type_scat_dispersion_real
_atom_type_scat_dispersion_imag
_atom_type_scat_source
C C 0.0033 0.0016 'International Tables Vol C Tables 4.2.6.8 and 6.1.1.4'
H H 0.0000 0.0000 'International Tables Vol C Tables 4.2.6.8 and 6.1.1.4'
N N 0.0061 0.0033 'International Tables Vol C Tables 4.2.6.8 and 6.1.1.4'
O O 0.0106 0.0060 'International Tables Vol C Tables 4.2.6.8 and 6.1.1.4'
Fe Fe 0.3463 0.8444 'International Tables Vol C Tables 4.2.6.8 and 6.1.1.4'
I I -0.4742 1.8119 'International Tables Vol C Tables 4.2.6.8 and 6.1.1.4'

loop_
_geom_angle_atom_site_label_1
_geom_angle_atom_site_label_2
_geom_angle_atom_site_label_3
_geom_angle
_geom_angle_site_symmetry_1
_geom_angle_site_symmetry_3
_geom_angle_publ_flag
C1 Fe1 C15 130.6(3) . . ?
C1 Fe1 C5 41.33(14) . . ?
C15 Fe1 C5 169.4(3) . . ?
C1 Fe1 C16 109.0(2) . . ?
C15 Fe1 C16 41.2(3) . . ?
C5 Fe1 C16 129.7(3) . . ?
C1 Fe1 C2 41.25(15) . . ?
C15 Fe1 C2 108.5(3) . . ?
C5 Fe1 C2 69.58(14) . . ?
C16 Fe1 C2 118.0(3) . . ?
C1 Fe1 C4 69.22(16) . . ?
C15 Fe1 C4 148.7(3) . . ?
C5 Fe1 C4 41.30(14) . . ?
C16 Fe1 C4 168.0(3) . . ?
C2 Fe1 C4 68.99(17) . . ?
C1 Fe1 C3 68.64(16) . . ?
C15 Fe1 C3 117.1(3) . . ?
C5 Fe1 C3 68.76(14) . . ?
C16 Fe1 C3 151.0(3) . . ?
C2 Fe1 C3 40.73(19) . . ?
C4 Fe1 C3 40.41(17) . . ?
C1 Fe1 C14 169.2(3) . . ?
C15 Fe1 C14 40.3(3) . . ?
C5 Fe1 C14 148.7(3) . . ?
C16 Fe1 C14 67.8(3) . . ?
C2 Fe1 C14 130.1(3) . . ?
C4 Fe1 C14 116.2(2) . . ?
C3 Fe1 C14 108.8(3) . . ?
C1 Fe1 C18 149.6(3) . . ?
C15 Fe1 C18 67.3(3) . . ?
C5 Fe1 C18 116.6(2) . . ?
C16 Fe1 C18 66.6(3) . . ?
C2 Fe1 C18 168.4(3) . . ?
C4 Fe1 C18 108.6(2) . . ?
C3 Fe1 C18 130.3(3) . . ?
C14 Fe1 C18 39.8(3) . . ?
C1 Fe1 C17 117.6(2) . . ?
C15 Fe1 C17 68.8(3) . . ?
C5 Fe1 C17 107.5(2) . . ?
C16 Fe1 C17 40.8(3) . . ?
C2 Fe1 C17 151.3(3) . . ?
C4 Fe1 C17 128.6(3) . . ?
C3 Fe1 C17 166.7(3) . . ?
C14 Fe1 C17 67.3(3) . . ?
C18 Fe1 C17 38.8(3) . . ?
C6 N1 C8 123.7(3) . . ?
C6 N1 C7 118.2(3) . . ?
C8 N1 C7 117.9(3) . . ?
C5 C1 C2 109.4(3) . . ?
C5 C1 Fe1 70.4(2) . . ?
C2 C1 Fe1 70.9(2) . . ?
C5 C1 I1 126.1(3) . . ?
C2 C1 I1 124.3(3) . . ?
Fe1 C1 I1 129.13(18) . . ?
C1 C2 C3 106.5(3) . . ?
C1 C2 Fe1 67.8(2) . . ?
C3 C2 Fe1 69.7(3) . . ?
C4 C3 C2 109.4(3) . . ?
C4 C3 Fe1 69.7(2) . . ?
C2 C3 Fe1 69.5(2) . . ?
C3 C4 C5 107.8(4) . . ?
C3 C4 Fe1 69.9(2) . . ?
C5 C4 Fe1 68.93(19) . . ?
C1 C5 C4 106.9(3) . . ?
C1 C5 C6 126.0(3) . . ?
C4 C5 C6 127.1(3) . . ?
C1 C5 Fe1 68.2(2) . . ?
C4 C5 Fe1 69.8(2) . . ?
C6 C5 Fe1 126.7(2) . . ?
O1 C6 N1 121.6(3) . . ?
O1 C6 C5 122.4(3) . . ?
N1 C6 C5 116.1(3) . . ?
C9 C8 C13 118.8(4) . . ?
C9 C8 N1 120.2(4) . . ?
C13 C8 N1 120.9(3) . . ?
C10 C9 C8 120.8(4) . . ?
C11 C10 C9 120.0(5) . . ?
C10 C11 C12 119.5(5) . . ?
C13 C12 C11 121.4(5) . . ?
C12 C13 C8 119.4(4) . . ?
C15 C14 C18 107.9(7) . . ?
C15 C14 Fe1 69.5(3) . . ?
C18 C14 Fe1 70.4(3) . . ?
C14 C15 C16 106.4(7) . . ?
C14 C15 Fe1 70.2(3) . . ?
C16 C15 Fe1 69.1(3) . . ?
C17 C16 C15 108.1(6) . . ?
C17 C16 Fe1 70.5(3) . . ?
C15 C16 Fe1 69.7(3) . . ?
C18 C17 C16 106.9(7) . . ?
C18 C17 Fe1 70.6(4) . . ?
C16 C17 Fe1 68.6(4) . . ?
C17 C18 C14 110.7(7) . . ?
C17 C18 Fe1 70.6(4) . . ?
C14 C18 Fe1 69.9(4) . . ?

loop_
_geom_bond_atom_site_label_1
_geom_bond_atom_site_label_2
_geom_bond_distance
_geom_bond_site_symmetry_2
_geom_bond_publ_flag
I1 C1 2.078(3) . ?
Fe1 C1 1.994(4) . ?
Fe1 C15 2.016(5) . ?
Fe1 C5 2.023(3) . ?
Fe1 C16 2.007(5) . ?
Fe1 C2 2.035(4) . ?
Fe1 C4 2.034(3) . ?
Fe1 C3 2.038(4) . ?
Fe1 C14 2.026(5) . ?
Fe1 C18 2.032(6) . ?
Fe1 C17 2.032(6) . ?
O1 C6 1.221(5) . ?
N1 C6 1.364(5) . ?
N1 C8 1.413(5) . ?
N1 C7 1.468(5) . ?
C1 C5 1.418(5) . ?
C1 C2 1.420(5) . ?
C2 C3 1.417(6) . ?
C3 C4 1.406(6) . ?
C4 C5 1.431(5) . ?
C5 C6 1.494(5) . ?
C8 C9 1.384(5) . ?
C8 C13 1.391(5) . ?
C9 C10 1.376(6) . ?
C10 C11 1.368(8) . ?
C11 C12 1.370(8) . ?
C12 C13 1.374(6) . ?
C14 C15 1.392(10) . ?
C14 C18 1.381(10) . ?
C15 C16 1.416(10) . ?
C16 C17 1.410(11) . ?
C17 C18 1.351(10) . ?
